data_7214134
loop_
_publ_author_name
'Stevens, Joanna S.'
'Byard, Stephen J.'
'Seaton, Colin C.'
'Sadiq, Ghazala'
'Davey, Roger J.'
'Schroeder, Sven L. M.'

_publ_section_title
;
 Proton transfer and hydrogen bonding in the organic solid state: a
 combined XRD/XPS/ssNMR study of 17 organic acid-base complexes.
;
_journal_issue 3
_journal_name_full 'Physical chemistry chemical physics : PCCP'
_journal_page_first 1150
_journal_page_last 1160
_journal_paper_doi 10.1039/c3cp53907e
_journal_volume 16
_journal_year 2014
_chemical_formula_moiety 'C7 H5 O5, C6 H7 N2 O'
_chemical_formula_sum 'C13 H12 N2 O6'
_chemical_formula_weight 292.25
_chemical_name_systematic
; 
  pyridinium-4-carboxamide 2,4,6-trihydroxybenzoate
;
_space_group_IT_number 33
_symmetry_cell_setting orthorhombic
_symmetry_space_group_name_Hall 'P 2c -2n'
_symmetry_space_group_name_H-M 'P n a 21'
_atom_sites_solution_hydrogens geom
_atom_sites_solution_primary direct
_atom_sites_solution_secondary difmap
_audit_creation_method SHELXL-97
_cell_angle_alpha 90.00
_cell_angle_beta 90.00
_cell_angle_gamma 90.00
_cell_formula_units_Z 4
_cell_length_a 12.8093(14)
_cell_length_b 13.1563(12)
_cell_length_c 7.4708(8)
_cell_measurement_temperature 100(2)
_cell_volume 1259.0(2)
_computing_cell_refinement
;
 CrysAlis CCD, Oxford Diffraction Ltd.,
 Version 1.171.33.31 (release 08-01-2009 CrysAlis171 .NET)
 (compiled Jan 8 2009,16:24:04)
;
_computing_data_collection
;
 CrysAlis CCD, Oxford Diffraction Ltd.,
 Version 1.171.33.31 (release 08-01-2009 CrysAlis171 .NET)
 (compiled Jan 8 2009,16:24:04)
;
_computing_data_reduction
;
 CrysAlis CCD, Oxford Diffraction Ltd.,
 Version 1.171.33.31 (release 08-01-2009 CrysAlis171 .NET)
 (compiled Jan 8 2009,16:24:04)
;
_computing_structure_refinement 'SHELXL-97 (Sheldrick, 1997)'
_computing_structure_solution 'SIR92 (Altomare et al., 1994)'
_diffrn_ambient_temperature 100(2)
_diffrn_detector_area_resol_mean 8.3367
_diffrn_measured_fraction_theta_full 0.970
_diffrn_measured_fraction_theta_max 0.896
_diffrn_measurement_device_type 'Oxford Diffraction Xcaliber'
_diffrn_measurement_method '\w scans'
_diffrn_radiation_monochromator graphite
_diffrn_radiation_source 'fine-focus sealed tube'
_diffrn_radiation_type MoK\a
_diffrn_radiation_wavelength 0.71073
_diffrn_reflns_av_R_equivalents 0.0597
_diffrn_reflns_av_sigmaI/netI 0.0816
_diffrn_reflns_limit_h_max 9
_diffrn_reflns_limit_h_min -16
_diffrn_reflns_limit_k_max 15
_diffrn_reflns_limit_k_min -17
_diffrn_reflns_limit_l_max 3
_diffrn_reflns_limit_l_min -9
_diffrn_reflns_number 3392
_diffrn_reflns_theta_full 27.35
_diffrn_reflns_theta_max 28.42
_diffrn_reflns_theta_min 3.10
_exptl_absorpt_coefficient_mu 0.124
_exptl_absorpt_correction_type none
_exptl_crystal_colour Brown
_exptl_crystal_density_diffrn 1.542
_exptl_crystal_density_method 'not measured'
_exptl_crystal_description Block
_exptl_crystal_F_000 608
_exptl_crystal_size_max 0.6
_exptl_crystal_size_mid 0.4
_exptl_crystal_size_min 0.3
_refine_diff_density_max 0.426
_refine_diff_density_min -0.456
_refine_diff_density_rms 0.200
_refine_ls_abs_structure_details 'Flack H D (1983), Acta Cryst. A39, 876-881'
_refine_ls_abs_structure_Flack -1(2)
_refine_ls_extinction_method none
_refine_ls_goodness_of_fit_ref 0.991
_refine_ls_hydrogen_treatment mixed
_refine_ls_matrix_type full
_refine_ls_number_parameters 204
_refine_ls_number_reflns 1817
_refine_ls_number_restraints 1
_refine_ls_restrained_S_all 0.991
_refine_ls_R_factor_all 0.0658
_refine_ls_R_factor_gt 0.0391
_refine_ls_shift/su_max 0.002
_refine_ls_shift/su_mean 0.000
_refine_ls_structure_factor_coef Fsqd
_refine_ls_weighting_details 'calc w=1/[\s^2^(Fo^2^)+(0.0725P)^2^+0.0000P] where P=(Fo^2^+2Fc^2^)/3'
_refine_ls_weighting_scheme calc
_refine_ls_wR_factor_gt 0.0823
_refine_ls_wR_factor_ref 0.1321
_reflns_number_gt 1244
_reflns_number_total 1817
_reflns_threshold_expression >2sigma(I)
_cod_data_source_file c3cp53907e.txt
_cod_data_source_block 246_thba_isonic
_cod_depositor_comments
;
The following automatic conversions were performed:

'_symmetry_cell_setting' value 'Orthorhombic' changed to
'orthorhombic' according to
/usr/data/users/saulius/automatic-downloads/current/RSC/lib/dictionaries/cif_core.dic
dictionary named 'cif_core.dic' version 2.4.2 from 2011-04-26.

Automatic conversion script
Id: cif_fix_values 2281 2013-09-26 08:29:07Z andrius 
;
_cod_original_sg_symbol_H-M 'P n a 21 '
_cod_database_code 7214134

loop_
_symmetry_equiv_pos_as_xyz
'x, y, z'
'-x, -y, z+1/2'
'-x+1/2, y+1/2, z+1/2'
'x+1/2, -y+1/2, z'

loop_
_atom_site_label
_atom_site_type_symbol
_atom_site_fract_x
_atom_site_fract_y
_atom_site_fract_z
_atom_site_U_iso_or_equiv
_atom_site_adp_type
_atom_site_occupancy
_atom_site_symmetry_multiplicity
_atom_site_calc_flag
_atom_site_refinement_flags
O16 O -0.5731(2) -0.6890(2) -0.2853(4) 0.0214(8) Uani 1 1 d .
N4 N -0.9204(3) -0.7004(2) -0.5743(5) 0.0141(8) Uani 1 1 d .
H4 H -0.9793 -0.7178 -0.6264 0.017 Uiso 1 1 calc R
O31 O -0.4048(2) -0.2291(2) -0.2514(5) 0.0183(8) Uani 1 1 d .
C9 C -0.7368(4) -0.6460(3) -0.4134(6) 0.0120(10) Uani 1 1 d .
C26 C -0.2767(4) -0.3326(3) -0.3882(6) 0.0139(10) Uani 1 1 d .
C20 C -0.1452(4) -0.4425(3) -0.5198(6) 0.0172(10) Uani 1 1 d .
H20 H -0.1211 -0.5087 -0.5495 0.021 Uiso 1 1 calc R
O25 O -0.2922(3) -0.5141(2) -0.3816(5) 0.0220(8) Uani 1 1 d .
C5 C -0.8021(4) -0.5735(3) -0.4890(6) 0.0148(10) Uani 1 1 d .
H5 H -0.7833 -0.5037 -0.4852 0.018 Uiso 1 1 calc R
O17 O 0.0047(3) -0.3737(2) -0.6552(5) 0.0211(8) Uani 1 1 d .
H17 H 0.0221 -0.3203 -0.7090 0.032 Uiso 1 1 calc R
C18 C -0.0865(4) -0.3579(3) -0.5663(6) 0.0158(10) Uani 1 1 d .
N14 N -0.6123(4) -0.5232(3) -0.3060(6) 0.0195(10) Uani 1 1 d .
C24 C -0.2145(3) -0.2495(3) -0.4348(6) 0.0148(10) Uani 1 1 d .
C22 C -0.2380(4) -0.4305(3) -0.4310(7) 0.0161(10) Uani 1 1 d .
C21 C -0.1199(4) -0.2602(3) -0.5239(6) 0.0139(10) Uani 1 1 d .
H21 H -0.0792 -0.2024 -0.5549 0.017 Uiso 1 1 calc R
C3 C -0.8931(4) -0.6024(3) -0.5688(6) 0.0159(10) Uani 1 1 d .
H3 H -0.9374 -0.5526 -0.6208 0.019 Uiso 1 1 calc R
C6 C -0.8598(4) -0.7728(3) -0.5022(6) 0.0159(10) Uani 1 1 d .
H6 H -0.8809 -0.8420 -0.5077 0.019 Uiso 1 1 calc R
C13 C -0.6336(4) -0.6208(4) -0.3283(6) 0.0154(10) Uani 1 1 d .
C29 C -0.3757(4) -0.3205(3) -0.2893(6) 0.0164(10) Uani 1 1 d .
C10 C -0.7674(4) -0.7474(3) -0.4205(6) 0.0166(10) Uani 1 1 d .
H10 H -0.7247 -0.7987 -0.3691 0.020 Uiso 1 1 calc R
H14B H -0.653(4) -0.487(4) -0.336(8) 0.030(19) Uiso 1 1 d .
H14A H -0.553(4) -0.506(4) -0.271(7) 0.022(15) Uiso 1 1 d .
O0AA O -0.4277(2) -0.3974(2) -0.2422(5) 0.0194(8) Uani 1 1 d .
O28 O -0.2465(3) -0.1533(2) -0.3925(5) 0.0182(8) Uani 1 1 d .
H28 H -0.3099 -0.1543 -0.3640 0.027 Uiso 1 1 calc R
H25 H -0.347(4) -0.496(5) -0.337(9) 0.05(2) Uiso 1 1 d .

loop_
_atom_site_aniso_label
_atom_site_aniso_U_11
_atom_site_aniso_U_22
_atom_site_aniso_U_33
_atom_site_aniso_U_23
_atom_site_aniso_U_13
_atom_site_aniso_U_12
O16 0.0177(18) 0.0217(18) 0.0249(19) 0.0004(15) -0.0059(17) 0.0030(16)
N4 0.0081(19) 0.0171(19) 0.0171(19) -0.0023(17) -0.0017(18) -0.0021(17)
O31 0.0127(18) 0.0192(16) 0.0232(18) 0.0011(14) 0.0029(16) 0.0031(14)
C9 0.010(2) 0.014(2) 0.012(2) -0.0045(18) 0.002(2) -0.0011(19)
C26 0.014(2) 0.016(2) 0.012(2) 0.0027(18) -0.004(2) -0.0006(19)
C20 0.020(3) 0.012(2) 0.020(2) -0.0022(19) 0.003(2) 0.000(2)
O25 0.0226(19) 0.0126(17) 0.031(2) -0.0015(15) 0.0069(19) -0.0055(15)
C5 0.017(2) 0.012(2) 0.015(2) -0.0023(18) -0.002(2) 0.000(2)
O17 0.0192(18) 0.0205(15) 0.0236(17) 0.0013(15) 0.0100(16) 0.0014(16)
C18 0.014(2) 0.021(2) 0.012(2) -0.0009(19) -0.001(2) 0.002(2)
N14 0.012(2) 0.021(2) 0.025(2) -0.0037(19) -0.004(2) -0.001(2)
C24 0.014(2) 0.016(2) 0.015(2) 0.000(2) -0.001(2) 0.004(2)
C22 0.017(2) 0.015(2) 0.017(2) -0.0012(18) -0.002(2) 0.000(2)
C21 0.014(2) 0.015(2) 0.013(2) 0.0005(18) -0.001(2) -0.001(2)
C3 0.015(3) 0.015(2) 0.018(2) 0.0012(19) 0.003(2) 0.005(2)
C6 0.016(2) 0.016(2) 0.016(2) 0.0011(18) 0.003(2) -0.001(2)
C13 0.013(2) 0.019(2) 0.014(2) -0.0001(18) 0.000(2) -0.002(2)
C29 0.011(2) 0.022(2) 0.017(2) 0.0020(19) -0.002(2) 0.002(2)
C10 0.016(2) 0.018(2) 0.016(2) 0.002(2) 0.000(2) 0.003(2)
O0AA 0.0144(17) 0.0208(17) 0.0231(18) 0.0027(14) 0.0005(17) -0.0060(14)
O28 0.0155(17) 0.0108(14) 0.028(2) 0.0012(13) 0.0085(18) 0.0039(13)

loop_
_atom_type_symbol
_atom_type_description
_atom_type_scat_dispersion_real
_atom_type_scat_dispersion_imag
_atom_type_scat_source
C C 0.0033 0.0016 'International Tables Vol C Tables 4.2.6.8 and 6.1.1.4'
H H 0.0000 0.0000 'International Tables Vol C Tables 4.2.6.8 and 6.1.1.4'
N N 0.0061 0.0033 'International Tables Vol C Tables 4.2.6.8 and 6.1.1.4'
O O 0.0106 0.0060 'International Tables Vol C Tables 4.2.6.8 and 6.1.1.4'

loop_
_geom_angle_atom_site_label_1
_geom_angle_atom_site_label_2
_geom_angle_atom_site_label_3
_geom_angle
C3 N4 C6 121.4(4)
C3 N4 H4 119.3
C6 N4 H4 119.3
C5 C9 C10 118.2(4)
C5 C9 C13 123.3(4)
C10 C9 C13 118.4(4)
C24 C26 C22 117.1(4)
C24 C26 C29 122.0(4)
C22 C26 C29 120.8(4)
C22 C20 C18 119.9(4)
C22 C20 H20 120.0
C18 C20 H20 120.0
C22 O25 H25 109(4)
C3 C5 C9 120.1(4)
C3 C5 H5 120.0
C9 C5 H5 120.0
C18 O17 H17 109.5
O17 C18 C20 117.7(4)
O17 C18 C21 121.1(4)
C20 C18 C21 121.2(4)
C13 N14 H14B 116(4)
C13 N14 H14A 120(3)
H14B N14 H14A 124(5)
O28 C24 C21 117.7(4)
O28 C24 C26 119.7(4)
C21 C24 C26 122.5(4)
O25 C22 C20 118.9(4)
O25 C22 C26 119.9(4)
C20 C22 C26 121.2(4)
C24 C21 C18 118.1(4)
C24 C21 H21 121.0
C18 C21 H21 121.0
N4 C3 C5 120.4(4)
N4 C3 H3 119.8
C5 C3 H3 119.8
N4 C6 C10 120.2(4)
N4 C6 H6 119.9
C10 C6 H6 119.9
O16 C13 N14 123.1(5)
O16 C13 C9 120.2(4)
N14 C13 C9 116.7(4)
O0AA C29 O31 122.2(4)
O0AA C29 C26 120.4(4)
O31 C29 C26 117.4(4)
C6 C10 C9 119.6(4)
C6 C10 H10 120.2
C9 C10 H10 120.2
C24 O28 H28 109.5

loop_
_geom_bond_atom_site_label_1
_geom_bond_atom_site_label_2
_geom_bond_distance
O16 C13 1.229(5)
N4 C3 1.336(5)
N4 C6 1.342(6)
N4 H4 0.8800
O31 C29 1.290(5)
C9 C5 1.388(6)
C9 C10 1.392(6)
C9 C13 1.504(6)
C26 C24 1.397(6)
C26 C22 1.416(6)
C26 C29 1.476(6)
C20 C22 1.371(7)
C20 C18 1.388(6)
C20 H20 0.9500
O25 C22 1.352(5)
O25 H25 0.82(5)
C5 C3 1.364(6)
C5 H5 0.9500
O17 C18 1.360(6)
O17 H17 0.8400
C18 C21 1.392(6)
N14 C13 1.323(6)
N14 H14B 0.75(5)
N14 H14A 0.84(5)
C24 O28 1.368(5)
C24 C21 1.389(6)
C21 H21 0.9500
C3 H3 0.9500
C6 C10 1.373(6)
C6 H6 0.9500
C29 O0AA 1.263(5)
C10 H10 0.9500
O28 H28 0.8400

loop_
_geom_hbond_atom_site_label_D
_geom_hbond_atom_site_label_H
_geom_hbond_atom_site_label_A
_geom_hbond_distance_DH
_geom_hbond_distance_HA
_geom_hbond_distance_DA
_geom_hbond_angle_DHA
_geom_hbond_site_symmetry_A
N4 H4 O31 0.88 1.76 2.628(5) 168.7 3_344
O17 H17 O16 0.84 1.93 2.760(4) 168.3 3_454
N14 H14B O28 0.75(5) 2.23(5) 2.960(6) 164(5) 4_445
N14 H14A O0AA 0.84(5) 2.15(5) 2.924(5) 153(5) .
O28 H28 O31 0.84 1.78 2.494(5) 142.3 .
O25 H25 O0AA 0.82(5) 1.80(6) 2.541(5) 150(6) .
